data_7247593
loop_
_publ_author_name
'Kawahata, Masatoshi'
'Yamamoto, Haruka'
'Tominaga, Masahide'
'Yamaguchi, Kentaro'

_publ_section_title
;
 Multiple intermolecular interactions in guest inclusion by acyclic host
 compounds
;
_journal_issue 44
_journal_name_full CrystEngComm
_journal_page_first 6137
_journal_page_last 6143
_journal_paper_doi 10.1039/D3CE00775H
_journal_volume 25
_journal_year 2023
_chemical_formula_sum 'C26 H30 N2 O7'
_chemical_formula_weight 482.52
_space_group_crystal_system triclinic
_space_group_IT_number 2
_space_group_name_Hall '-P 1'
_space_group_name_H-M_alt 'P -1'
_atom_sites_solution_hydrogens mixed
_audit_creation_method SHELXL-2018/3
_audit_update_record
;
2023-06-06 deposited with the CCDC.	2023-10-23 downloaded from the CCDC.
;
_cell_angle_alpha 95.513(6)
_cell_angle_beta 93.850(6)
_cell_angle_gamma 100.486(5)
_cell_formula_units_Z 2
_cell_length_a 7.0766(14)
_cell_length_b 10.505(2)
_cell_length_c 15.939(3)
_cell_measurement_reflns_used 9104
_cell_measurement_temperature 100(2)
_cell_measurement_theta_max 79.02
_cell_measurement_theta_min 2.80
_cell_volume 1155.4(4)
_computing_cell_refinement 'SAINT (Bruker AXS, 2015)'
_computing_data_collection 'APEX3 (Bruker AXS, 2015)'
_computing_data_reduction 'SAINT (Bruker AXS, 2015)'
_computing_molecular_graphics 'ORTEP-3 for Windows (Farrugia, 1997)'
_computing_publication_material 'SHELXLE (H\"ubschle et al., 2011)'
_computing_structure_refinement 'SHELXL-2018/3 (Sheldrick, 2018)'
_computing_structure_solution 'SHELXT 2018/2 (Sheldrick, 2018)'
_diffrn_ambient_temperature 100(2)
_diffrn_detector_area_resol_mean 10.24
_diffrn_measured_fraction_theta_full 0.949
_diffrn_measured_fraction_theta_max 0.901
_diffrn_measurement_device_type 'BrukerD8 goniometer'
_diffrn_measurement_method 'omega and phi scans'
_diffrn_radiation_type CuK\a
_diffrn_radiation_wavelength 1.54178
_diffrn_reflns_av_R_equivalents 0.0300
_diffrn_reflns_av_unetI/netI 0.0239
_diffrn_reflns_Laue_measured_fraction_full 0.949
_diffrn_reflns_Laue_measured_fraction_max 0.901
_diffrn_reflns_limit_h_max 8
_diffrn_reflns_limit_h_min -8
_diffrn_reflns_limit_k_max 12
_diffrn_reflns_limit_k_min -13
_diffrn_reflns_limit_l_max 20
_diffrn_reflns_limit_l_min -20
_diffrn_reflns_number 15824
_diffrn_reflns_point_group_measured_fraction_full 0.949
_diffrn_reflns_point_group_measured_fraction_max 0.901
_diffrn_reflns_theta_full 67.679
_diffrn_reflns_theta_max 79.471
_diffrn_reflns_theta_min 2.795
_diffrn_source 'rotating-anode X-ray tube'
_exptl_absorpt_coefficient_mu 0.836
_exptl_absorpt_correction_T_max 0.9288
_exptl_absorpt_correction_T_min 0.8190
_exptl_absorpt_correction_type empirical
_exptl_absorpt_process_details 'SADABS Sheldrick 1996'
_exptl_crystal_colour colourless
_exptl_crystal_density_diffrn 1.387
_exptl_crystal_description prismatic
_exptl_crystal_F_000 512
_exptl_crystal_size_max 0.150
_exptl_crystal_size_mid 0.100
_exptl_crystal_size_min 0.100
_refine_diff_density_max 0.258
_refine_diff_density_min -0.226
_refine_diff_density_rms 0.040
_refine_ls_extinction_method none
_refine_ls_goodness_of_fit_ref 1.058
_refine_ls_hydrogen_treatment mixed
_refine_ls_matrix_type full
_refine_ls_number_parameters 372
_refine_ls_number_reflns 4522
_refine_ls_number_restraints 24
_refine_ls_restrained_S_all 1.057
_refine_ls_R_factor_all 0.0389
_refine_ls_R_factor_gt 0.0381
_refine_ls_shift/su_max 0.001
_refine_ls_shift/su_mean 0.000
_refine_ls_structure_factor_coef Fsqd
_refine_ls_weighting_details 'w=1/[\s^2^(Fo^2^)+(0.0507P)^2^+0.4491P] where P=(Fo^2^+2Fc^2^)/3'
_refine_ls_weighting_scheme calc
_refine_ls_wR_factor_gt 0.1028
_refine_ls_wR_factor_ref 0.1040
_reflns_Friedel_coverage 0.000
_reflns_number_gt 4385
_reflns_number_total 4522
_reflns_threshold_expression 'I > 2\s(I)'
_cod_data_source_file d3ce00775h2.cif
_cod_data_source_block 1b
_cod_depositor_comments 'Adding full bibliography for 7247591--7247596.cif.'
_cod_database_code 7247593
_shelx_shelxl_version_number 2018/3
_shelx_space_group_comment
;
The symmetry employed for this shelxl refinement is uniquely defined
by the following loop, which should always be used as a source of
symmetry information in preference to the above space-group names.
They are only intended as comments.
;
_shelx_estimated_absorpt_t_min 0.885
_shelx_estimated_absorpt_t_max 0.921

loop_
_space_group_symop_operation_xyz
'x, y, z'
'-x, -y, -z'

loop_
_atom_site_label
_atom_site_type_symbol
_atom_site_fract_x
_atom_site_fract_y
_atom_site_fract_z
_atom_site_U_iso_or_equiv
_atom_site_adp_type
_atom_site_occupancy
_atom_site_site_symmetry_order
_atom_site_calc_flag
_atom_site_refinement_flags_posn
_atom_site_refinement_flags_adp
_atom_site_refinement_flags_occupancy
_atom_site_disorder_assembly
_atom_site_disorder_group
C1 C 0.19666(17) 0.29337(10) 0.85822(7) 0.0194(2) Uani 1 1 d . . . . .
C2 C 0.34434(16) 0.31563(10) 0.79107(7) 0.0175(2) Uani 1 1 d . . . . .
H2A H 0.316354 0.241502 0.745943 0.021 Uiso 1 1 calc R U . . .
H2B H 0.475873 0.319360 0.817829 0.021 Uiso 1 1 calc R U . . .
C3 C 0.33612(16) 0.44407(10) 0.75150(7) 0.0184(2) Uani 1 1 d . . . . .
C4 C 0.12862(17) 0.44119(11) 0.71280(8) 0.0226(2) Uani 1 1 d . . . . .
H4A H 0.122985 0.523919 0.688643 0.027 Uiso 1 1 calc R U . . .
H4B H 0.093186 0.369106 0.666478 0.027 Uiso 1 1 calc R U . . .
C5 C -0.01539(18) 0.42231(12) 0.78049(9) 0.0270(3) Uani 1 1 d . . . . .
H5 H -0.148477 0.419874 0.754148 0.032 Uiso 1 1 calc R U . . .
C6 C -0.00835(17) 0.29374(11) 0.81765(8) 0.0237(3) Uani 1 1 d . . . . .
H6A H -0.045414 0.220293 0.772315 0.028 Uiso 1 1 calc R U . . .
H6B H -0.102016 0.281656 0.860978 0.028 Uiso 1 1 calc R U . . .
C7 C 0.2477(2) 0.40890(11) 0.92797(8) 0.0259(3) Uani 1 1 d . . . . .
H7A H 0.155911 0.397059 0.972063 0.031 Uiso 1 1 calc R U . . .
H7B H 0.379013 0.412000 0.954794 0.031 Uiso 1 1 calc R U . . .
C8 C 0.38382(19) 0.55700(11) 0.82347(8) 0.0241(3) Uani 1 1 d . . . . .
H8A H 0.515918 0.561276 0.849769 0.029 Uiso 1 1 calc R U . . .
H8B H 0.379405 0.640445 0.800051 0.029 Uiso 1 1 calc R U . . .
C9 C 0.2392(2) 0.53734(11) 0.89073(8) 0.0292(3) Uani 1 1 d . . . . .
H9 H 0.273550 0.611065 0.936970 0.035 Uiso 1 1 calc R U . . .
C10 C 0.0353(2) 0.53497(12) 0.85107(9) 0.0343(3) Uani 1 1 d . . . . .
H10A H -0.058118 0.523390 0.894523 0.041 Uiso 1 1 calc R U . . .
H10B H 0.029408 0.618348 0.827803 0.041 Uiso 1 1 calc R U . . .
C11 C 0.20292(16) 0.16340(10) 0.89335(7) 0.0188(2) Uani 1 1 d . . . . .
C12 C 0.15145(16) 0.04247(11) 0.84257(7) 0.0194(2) Uani 1 1 d . . . . .
C13 C 0.15758(17) -0.07493(11) 0.87600(7) 0.0217(2) Uani 1 1 d . . . . .
H13 H 0.121432 -0.154671 0.840250 0.026 Uiso 1 1 calc R U . . .
C14 C 0.21546(17) -0.07677(11) 0.96029(7) 0.0219(2) Uani 1 1 d . . . . .
H14 H 0.220750 -0.156450 0.983116 0.026 Uiso 1 1 calc R U . . .
C15 C 0.26535(16) 0.04106(11) 1.01024(7) 0.0202(2) Uani 1 1 d . . . . .
C16 C 0.25930(17) 0.15854(11) 0.97823(7) 0.0203(2) Uani 1 1 d . . . . .
H16 H 0.294329 0.237362 1.014960 0.024 Uiso 1 1 calc R U . . .
C17 C 0.47720(16) 0.46184(10) 0.68292(7) 0.0180(2) Uani 1 1 d . . . . .
C18 C 0.46734(17) 0.36741(11) 0.61201(7) 0.0200(2) Uani 1 1 d . . . . .
C19 C 0.60037(18) 0.38358(12) 0.55075(7) 0.0235(2) Uani 1 1 d . . . . .
H19 H 0.593306 0.317346 0.505046 0.028 Uiso 1 1 calc R U . . .
C20 C 0.74052(17) 0.49360(12) 0.55585(7) 0.0242(3) Uani 1 1 d . . . . .
H20 H 0.830062 0.505026 0.514127 0.029 Uiso 1 1 calc R U . . .
C21 C 0.74741(16) 0.58774(11) 0.62391(7) 0.0210(2) Uani 1 1 d . . . . .
C22 C 0.62006(16) 0.57244(11) 0.68667(7) 0.0193(2) Uani 1 1 d . . . . .
H22 H 0.631076 0.638619 0.732713 0.023 Uiso 1 1 calc R U . . .
N1 N 0.32443(15) 0.04246(10) 1.09991(6) 0.0244(2) Uani 1 1 d . . . . .
N2 N 0.89351(15) 0.70522(10) 0.63068(6) 0.0244(2) Uani 1 1 d . . . . .
O1 O 0.09518(13) 0.04099(8) 0.75911(5) 0.02401(19) Uani 1 1 d . . . . .
H1 H 0.060(2) -0.0399(17) 0.7365(10) 0.036 Uiso 1 1 d . U . . .
O2 O 0.34759(14) -0.06057(9) 1.12594(6) 0.0322(2) Uani 1 1 d . . . . .
O3 O 0.34791(16) 0.14638(9) 1.14568(6) 0.0365(2) Uani 1 1 d . . . . .
O4 O 0.32585(13) 0.26081(8) 0.60429(5) 0.0248(2) Uani 1 1 d . . . . .
H4 H 0.336(3) 0.2154(17) 0.5584(11) 0.037 Uiso 1 1 d . U . . .
O5 O 1.00354(15) 0.71924(10) 0.57462(6) 0.0400(3) Uani 1 1 d . . . . .
O6 O 0.90170(14) 0.78658(9) 0.69317(6) 0.0313(2) Uani 1 1 d . . . . .
C23 C 0.3062(2) 0.00859(15) 0.41477(9) 0.0233(4) Uani 0.811(5) 1 d . . P A 1
C24 C 0.1409(6) -0.1002(4) 0.4260(3) 0.0527(9) Uani 0.811(5) 1 d . . P A 1
H24A H 0.027497 -0.092804 0.389260 0.079 Uiso 0.811(5) 1 calc R U P A 1
H24B H 0.110204 -0.093806 0.485089 0.079 Uiso 0.811(5) 1 calc R U P A 1
H24C H 0.177823 -0.184344 0.410801 0.079 Uiso 0.811(5) 1 calc R U P A 1
C25 C 0.4074(3) -0.00540(16) 0.33567(10) 0.0281(5) Uani 0.811(5) 1 d . . P A 1
H25A H 0.312268 -0.014713 0.285952 0.034 Uiso 0.811(5) 1 calc R U P A 1
H25B H 0.462134 -0.085775 0.334106 0.034 Uiso 0.811(5) 1 calc R U P A 1
C26 C 0.5705(4) 0.1117(2) 0.3295(2) 0.0353(6) Uani 0.811(5) 1 d . . P A 1
H26A H 0.620005 0.103750 0.273656 0.053 Uiso 0.811(5) 1 calc R U P A 1
H26B H 0.675039 0.113196 0.373388 0.053 Uiso 0.811(5) 1 calc R U P A 1
H26C H 0.520284 0.192604 0.337580 0.053 Uiso 0.811(5) 1 calc R U P A 1
O7 O 0.3560(5) 0.1048(3) 0.46645(15) 0.0359(5) Uani 0.811(5) 1 d . . P A 1
C23B C 0.4129(17) 0.0577(10) 0.3895(5) 0.048(2) Uani 0.189(5) 1 d . U P A 2
C24B C 0.571(3) 0.0729(15) 0.3347(10) 0.049(2) Uani 0.189(5) 1 d . U P A 2
H24D H 0.519323 0.047148 0.275700 0.073 Uiso 0.189(5) 1 calc R U P A 2
H24E H 0.662274 0.017723 0.350446 0.073 Uiso 0.189(5) 1 calc R U P A 2
H24F H 0.637118 0.164209 0.341222 0.073 Uiso 0.189(5) 1 calc R U P A 2
C25B C 0.3088(17) -0.0659(10) 0.3604(5) 0.049(2) Uani 0.189(5) 1 d . U P A 2
H25C H 0.393432 -0.131305 0.358565 0.059 Uiso 0.189(5) 1 calc R U P A 2
H25D H 0.243627 -0.067253 0.303262 0.059 Uiso 0.189(5) 1 calc R U P A 2
C26B C 0.162(3) -0.0910(19) 0.4262(13) 0.049(2) Uani 0.189(5) 1 d . U P A 2
H26D H 0.210091 -0.141729 0.468547 0.073 Uiso 0.189(5) 1 calc R U P A 2
H26E H 0.038806 -0.139720 0.398116 0.073 Uiso 0.189(5) 1 calc R U P A 2
H26F H 0.142199 -0.007667 0.454099 0.073 Uiso 0.189(5) 1 calc R U P A 2
O7B O 0.370(3) 0.1238(17) 0.4501(9) 0.049(2) Uani 0.189(5) 1 d . U P A 2

loop_
_atom_site_aniso_label
_atom_site_aniso_U_11
_atom_site_aniso_U_22
_atom_site_aniso_U_33
_atom_site_aniso_U_23
_atom_site_aniso_U_13
_atom_site_aniso_U_12
C1 0.0245(6) 0.0121(5) 0.0210(5) 0.0010(4) 0.0050(4) 0.0014(4)
C2 0.0198(5) 0.0127(5) 0.0191(5) 0.0004(4) 0.0020(4) 0.0016(4)
C3 0.0210(5) 0.0127(5) 0.0210(5) 0.0014(4) 0.0042(4) 0.0009(4)
C4 0.0222(6) 0.0172(5) 0.0299(6) 0.0078(5) 0.0046(5) 0.0042(4)
C5 0.0242(6) 0.0212(6) 0.0400(7) 0.0120(5) 0.0109(5) 0.0084(5)
C6 0.0228(6) 0.0190(5) 0.0316(6) 0.0080(5) 0.0088(5) 0.0047(5)
C7 0.0396(7) 0.0155(5) 0.0219(6) 0.0002(4) 0.0103(5) 0.0019(5)
C8 0.0339(7) 0.0123(5) 0.0251(6) 0.0008(4) 0.0083(5) 0.0005(5)
C9 0.0469(8) 0.0123(5) 0.0292(6) -0.0004(5) 0.0163(6) 0.0040(5)
C10 0.0442(8) 0.0202(6) 0.0461(8) 0.0101(6) 0.0251(6) 0.0145(6)
C11 0.0197(5) 0.0142(5) 0.0217(5) 0.0017(4) 0.0043(4) 0.0008(4)
C12 0.0200(5) 0.0177(5) 0.0199(5) 0.0022(4) 0.0022(4) 0.0018(4)
C13 0.0252(6) 0.0138(5) 0.0244(6) 0.0000(4) 0.0023(4) 0.0007(4)
C14 0.0227(6) 0.0173(5) 0.0263(6) 0.0066(4) 0.0041(4) 0.0026(4)
C15 0.0187(5) 0.0222(6) 0.0192(5) 0.0044(4) 0.0029(4) 0.0005(4)
C16 0.0217(5) 0.0164(5) 0.0211(5) 0.0001(4) 0.0043(4) -0.0007(4)
C17 0.0195(5) 0.0154(5) 0.0190(5) 0.0029(4) 0.0008(4) 0.0027(4)
C18 0.0205(5) 0.0175(5) 0.0209(5) 0.0021(4) -0.0001(4) 0.0015(4)
C19 0.0256(6) 0.0238(6) 0.0205(5) -0.0010(4) 0.0027(4) 0.0047(5)
C20 0.0218(6) 0.0295(6) 0.0225(5) 0.0057(5) 0.0052(4) 0.0053(5)
C21 0.0183(5) 0.0199(5) 0.0238(5) 0.0057(4) -0.0002(4) 0.0001(4)
C22 0.0210(5) 0.0165(5) 0.0197(5) 0.0026(4) 0.0003(4) 0.0019(4)
N1 0.0236(5) 0.0254(5) 0.0224(5) 0.0057(4) 0.0027(4) -0.0018(4)
N2 0.0228(5) 0.0230(5) 0.0263(5) 0.0078(4) 0.0017(4) -0.0014(4)
O1 0.0336(5) 0.0150(4) 0.0209(4) 0.0004(3) -0.0032(3) 0.0009(3)
O2 0.0390(5) 0.0294(5) 0.0278(5) 0.0137(4) -0.0008(4) 0.0010(4)
O3 0.0529(6) 0.0302(5) 0.0223(4) -0.0006(4) -0.0024(4) 0.0013(5)
O4 0.0277(5) 0.0194(4) 0.0231(4) -0.0040(3) 0.0028(3) -0.0035(3)
O5 0.0358(6) 0.0417(6) 0.0383(5) 0.0079(4) 0.0152(4) -0.0102(5)
O6 0.0324(5) 0.0227(4) 0.0333(5) 0.0003(4) 0.0024(4) -0.0079(4)
C23 0.0276(9) 0.0214(8) 0.0192(7) 0.0029(6) -0.0019(6) 0.0013(6)
C24 0.0472(16) 0.0505(15) 0.0484(14) 0.0244(12) -0.0079(12) -0.0280(12)
C25 0.0366(10) 0.0286(9) 0.0191(8) -0.0034(6) 0.0007(6) 0.0102(8)
C26 0.0228(9) 0.0473(15) 0.0364(11) 0.0109(11) 0.0066(7) 0.0031(10)
O7 0.0444(9) 0.0329(10) 0.0246(11) -0.0104(8) 0.0082(8) -0.0024(7)
C23B 0.068(4) 0.052(4) 0.027(3) 0.000(2) -0.001(2) 0.023(3)
C24B 0.068(4) 0.053(4) 0.028(3) 0.001(3) 0.000(3) 0.022(4)
C25B 0.069(4) 0.053(4) 0.028(3) 0.001(2) -0.002(2) 0.023(3)
C26B 0.069(5) 0.053(4) 0.028(3) 0.001(3) -0.004(3) 0.024(4)
O7B 0.070(5) 0.051(4) 0.028(3) -0.003(3) 0.002(3) 0.023(4)

loop_
_atom_type_symbol
_atom_type_description
_atom_type_scat_dispersion_real
_atom_type_scat_dispersion_imag
_atom_type_scat_source
C C 0.0181 0.0091 'International Tables Vol C Tables 4.2.6.8 and 6.1.1.4'
H H 0.0000 0.0000 'International Tables Vol C Tables 4.2.6.8 and 6.1.1.4'
N N 0.0311 0.0180 'International Tables Vol C Tables 4.2.6.8 and 6.1.1.4'
O O 0.0492 0.0322 'International Tables Vol C Tables 4.2.6.8 and 6.1.1.4'

loop_
_geom_angle_atom_site_label_1
_geom_angle_atom_site_label_2
_geom_angle_atom_site_label_3
_geom_angle
_geom_angle_site_symmetry_1
_geom_angle_site_symmetry_3
_geom_angle_publ_flag
C11 C1 C7 111.80(9) . . ?
C11 C1 C6 110.25(9) . . ?
C7 C1 C6 107.56(9) . . ?
C11 C1 C2 109.79(9) . . ?
C7 C1 C2 107.75(9) . . ?
C6 C1 C2 109.62(9) . . ?
C1 C2 C3 111.17(8) . . ?
C1 C2 H2A 109.4 . . ?
C3 C2 H2A 109.4 . . ?
C1 C2 H2B 109.4 . . ?
C3 C2 H2B 109.4 . . ?
H2A C2 H2B 108.0 . . ?
C17 C3 C8 111.64(9) . . ?
C17 C3 C4 109.74(9) . . ?
C8 C3 C4 107.54(9) . . ?
C17 C3 C2 110.47(9) . . ?
C8 C3 C2 107.74(9) . . ?
C4 C3 C2 109.64(9) . . ?
C5 C4 C3 110.54(10) . . ?
C5 C4 H4A 109.5 . . ?
C3 C4 H4A 109.5 . . ?
C5 C4 H4B 109.5 . . ?
C3 C4 H4B 109.5 . . ?
H4A C4 H4B 108.1 . . ?
C10 C5 C6 109.37(11) . . ?
C10 C5 C4 109.84(10) . . ?
C6 C5 C4 109.75(9) . . ?
C10 C5 H5 109.3 . . ?
C6 C5 H5 109.3 . . ?
C4 C5 H5 109.3 . . ?
C5 C6 C1 110.75(10) . . ?
C5 C6 H6A 109.5 . . ?
C1 C6 H6A 109.5 . . ?
C5 C6 H6B 109.5 . . ?
C1 C6 H6B 109.5 . . ?
H6A C6 H6B 108.1 . . ?
C9 C7 C1 110.43(10) . . ?
C9 C7 H7A 109.6 . . ?
C1 C7 H7A 109.6 . . ?
C9 C7 H7B 109.6 . . ?
C1 C7 H7B 109.6 . . ?
H7A C7 H7B 108.1 . . ?
C9 C8 C3 110.49(10) . . ?
C9 C8 H8A 109.6 . . ?
C3 C8 H8A 109.6 . . ?
C9 C8 H8B 109.6 . . ?
C3 C8 H8B 109.6 . . ?
H8A C8 H8B 108.1 . . ?
C10 C9 C8 109.81(11) . . ?
C10 C9 C7 110.00(11) . . ?
C8 C9 C7 109.64(10) . . ?
C10 C9 H9 109.1 . . ?
C8 C9 H9 109.1 . . ?
C7 C9 H9 109.1 . . ?
C5 C10 C9 108.65(10) . . ?
C5 C10 H10A 110.0 . . ?
C9 C10 H10A 110.0 . . ?
C5 C10 H10B 110.0 . . ?
C9 C10 H10B 110.0 . . ?
H10A C10 H10B 108.3 . . ?
C16 C11 C12 116.26(10) . . ?
C16 C11 C1 121.22(10) . . ?
C12 C11 C1 122.51(10) . . ?
O1 C12 C13 119.48(10) . . ?
O1 C12 C11 118.96(10) . . ?
C13 C12 C11 121.56(10) . . ?
C14 C13 C12 120.93(10) . . ?
C14 C13 H13 119.5 . . ?
C12 C13 H13 119.5 . . ?
C15 C14 C13 117.74(10) . . ?
C15 C14 H14 121.1 . . ?
C13 C14 H14 121.1 . . ?
C14 C15 C16 122.12(11) . . ?
C14 C15 N1 119.14(10) . . ?
C16 C15 N1 118.73(10) . . ?
C15 C16 C11 121.38(10) . . ?
C15 C16 H16 119.3 . . ?
C11 C16 H16 119.3 . . ?
C22 C17 C18 116.68(10) . . ?
C22 C17 C3 121.38(10) . . ?
C18 C17 C3 121.94(10) . . ?
O4 C18 C19 120.17(10) . . ?
O4 C18 C17 118.54(10) . . ?
C19 C18 C17 121.29(11) . . ?
C20 C19 C18 120.96(11) . . ?
C20 C19 H19 119.5 . . ?
C18 C19 H19 119.5 . . ?
C19 C20 C21 117.89(11) . . ?
C19 C20 H20 121.1 . . ?
C21 C20 H20 121.1 . . ?
C20 C21 C22 122.21(11) . . ?
C20 C21 N2 119.05(10) . . ?
C22 C21 N2 118.73(11) . . ?
C17 C22 C21 120.92(11) . . ?
C17 C22 H22 119.5 . . ?
C21 C22 H22 119.5 . . ?
O2 N1 O3 123.33(10) . . ?
O2 N1 C15 118.19(10) . . ?
O3 N1 C15 118.48(10) . . ?
O5 N2 O6 123.15(11) . . ?
O5 N2 C21 118.54(11) . . ?
O6 N2 C21 118.32(10) . . ?
C12 O1 H1 109.0(11) . . ?
C18 O4 H4 107.7(12) . . ?
O7 C23 C25 120.6(2) . . ?
O7 C23 C24 122.7(3) . . ?
C25 C23 C24 116.8(2) . . ?
C23 C24 H24A 109.5 . . ?
C23 C24 H24B 109.5 . . ?
H24A C24 H24B 109.5 . . ?
C23 C24 H24C 109.5 . . ?
H24A C24 H24C 109.5 . . ?
H24B C24 H24C 109.5 . . ?
C23 C25 C26 112.65(16) . . ?
C23 C25 H25A 109.1 . . ?
C26 C25 H25A 109.1 . . ?
C23 C25 H25B 109.1 . . ?
C26 C25 H25B 109.1 . . ?
H25A C25 H25B 107.8 . . ?
C25 C26 H26A 109.5 . . ?
C25 C26 H26B 109.5 . . ?
H26A C26 H26B 109.5 . . ?
C25 C26 H26C 109.5 . . ?
H26A C26 H26C 109.5 . . ?
H26B C26 H26C 109.5 . . ?
O7B C23B C25B 122.5(12) . . ?
O7B C23B C24B 134.6(13) . . ?
C25B C23B C24B 102.8(10) . . ?
C23B C24B H24D 109.5 . . ?
C23B C24B H24E 109.5 . . ?
H24D C24B H24E 109.5 . . ?
C23B C24B H24F 109.5 . . ?
H24D C24B H24F 109.5 . . ?
H24E C24B H24F 109.5 . . ?
C23B C25B C26B 103.0(10) . . ?
C23B C25B H25C 111.2 . . ?
C26B C25B H25C 111.2 . . ?
C23B C25B H25D 111.2 . . ?
C26B C25B H25D 111.2 . . ?
H25C C25B H25D 109.1 . . ?
C25B C26B H26D 109.5 . . ?
C25B C26B H26E 109.5 . . ?
H26D C26B H26E 109.5 . . ?
C25B C26B H26F 109.5 . . ?
H26D C26B H26F 109.5 . . ?
H26E C26B H26F 109.5 . . ?

loop_
_geom_bond_atom_site_label_1
_geom_bond_atom_site_label_2
_geom_bond_distance
_geom_bond_site_symmetry_2
_geom_bond_publ_flag
C1 C11 1.5314(15) . ?
C1 C7 1.5385(16) . ?
C1 C6 1.5491(17) . ?
C1 C2 1.5499(15) . ?
C2 C3 1.5520(15) . ?
C2 H2A 0.9900 . ?
C2 H2B 0.9900 . ?
C3 C17 1.5311(15) . ?
C3 C8 1.5421(16) . ?
C3 C4 1.5479(16) . ?
C4 C5 1.5353(16) . ?
C4 H4A 0.9900 . ?
C4 H4B 0.9900 . ?
C5 C10 1.527(2) . ?
C5 C6 1.5335(16) . ?
C5 H5 1.0000 . ?
C6 H6A 0.9900 . ?
C6 H6B 0.9900 . ?
C7 C9 1.5347(16) . ?
C7 H7A 0.9900 . ?
C7 H7B 0.9900 . ?
C8 C9 1.5339(16) . ?
C8 H8A 0.9900 . ?
C8 H8B 0.9900 . ?
C9 C10 1.531(2) . ?
C9 H9 1.0000 . ?
C10 H10A 0.9900 . ?
C10 H10B 0.9900 . ?
C11 C16 1.3930(16) . ?
C11 C12 1.4129(16) . ?
C12 O1 1.3606(14) . ?
C12 C13 1.3963(16) . ?
C13 C14 1.3811(17) . ?
C13 H13 0.9500 . ?
C14 C15 1.3801(17) . ?
C14 H14 0.9500 . ?
C15 C16 1.3865(16) . ?
C15 N1 1.4600(15) . ?
C16 H16 0.9500 . ?
C17 C22 1.3880(16) . ?
C17 C18 1.4195(15) . ?
C18 O4 1.3493(14) . ?
C18 C19 1.4020(16) . ?
C19 C20 1.3711(18) . ?
C19 H19 0.9500 . ?
C20 C21 1.3881(17) . ?
C20 H20 0.9500 . ?
C21 C22 1.3921(16) . ?
C21 N2 1.4486(15) . ?
C22 H22 0.9500 . ?
N1 O2 1.2297(14) . ?
N1 O3 1.2314(14) . ?
N2 O5 1.2262(14) . ?
N2 O6 1.2396(14) . ?
O1 H1 0.875(18) . ?
O4 H4 0.848(18) . ?
C23 O7 1.223(3) . ?
C23 C25 1.499(2) . ?
C23 C24 1.512(4) . ?
C24 H24A 0.9800 . ?
C24 H24B 0.9800 . ?
C24 H24C 0.9800 . ?
C25 C26 1.542(3) . ?
C25 H25A 0.9900 . ?
C25 H25B 0.9900 . ?
C26 H26A 0.9800 . ?
C26 H26B 0.9800 . ?
C26 H26C 0.9800 . ?
C23B O7B 1.223(18) . ?
C23B C25B 1.390(16) . ?
C23B C24B 1.46(2) . ?
C24B H24D 0.9800 . ?
C24B H24E 0.9800 . ?
C24B H24F 0.9800 . ?
C25B C26B 1.54(2) . ?
C25B H25C 0.9900 . ?
C25B H25D 0.9900 . ?
C26B H26D 0.9800 . ?
C26B H26E 0.9800 . ?
C26B H26F 0.9800 . ?

loop_
_geom_torsion_atom_site_label_1
_geom_torsion_atom_site_label_2
_geom_torsion_atom_site_label_3
_geom_torsion_atom_site_label_4
_geom_torsion
_geom_torsion_site_symmetry_1
_geom_torsion_site_symmetry_2
_geom_torsion_site_symmetry_3
_geom_torsion_site_symmetry_4
_geom_torsion_publ_flag
C11 C1 C2 C3 177.75(9) . . . . ?
C7 C1 C2 C3 -60.27(12) . . . . ?
C6 C1 C2 C3 56.50(12) . . . . ?
C1 C2 C3 C17 -177.80(9) . . . . ?
C1 C2 C3 C8 60.02(12) . . . . ?
C1 C2 C3 C4 -56.73(12) . . . . ?
C17 C3 C4 C5 179.54(9) . . . . ?
C8 C3 C4 C5 -58.84(12) . . . . ?
C2 C3 C4 C5 58.04(12) . . . . ?
C3 C4 C5 C10 60.64(12) . . . . ?
C3 C4 C5 C6 -59.63(13) . . . . ?
C10 C5 C6 C1 -61.02(12) . . . . ?
C4 C5 C6 C1 59.54(13) . . . . ?
C11 C1 C6 C5 -178.76(9) . . . . ?
C7 C1 C6 C5 59.10(12) . . . . ?
C2 C1 C6 C5 -57.79(12) . . . . ?
C11 C1 C7 C9 -179.74(10) . . . . ?
C6 C1 C7 C9 -58.57(12) . . . . ?
C2 C1 C7 C9 59.54(13) . . . . ?
C17 C3 C8 C9 179.44(9) . . . . ?
C4 C3 C8 C9 59.00(12) . . . . ?
C2 C3 C8 C9 -59.11(12) . . . . ?
C3 C8 C9 C10 -61.00(12) . . . . ?
C3 C8 C9 C7 59.97(14) . . . . ?
C1 C7 C9 C10 60.67(13) . . . . ?
C1 C7 C9 C8 -60.19(14) . . . . ?
C6 C5 C10 C9 60.38(13) . . . . ?
C4 C5 C10 C9 -60.13(13) . . . . ?
C8 C9 C10 C5 60.31(12) . . . . ?
C7 C9 C10 C5 -60.44(13) . . . . ?
C7 C1 C11 C16 -3.10(15) . . . . ?
C6 C1 C11 C16 -122.70(11) . . . . ?
C2 C1 C11 C16 116.44(11) . . . . ?
C7 C1 C11 C12 176.50(10) . . . . ?
C6 C1 C11 C12 56.90(13) . . . . ?
C2 C1 C11 C12 -63.97(14) . . . . ?
C16 C11 C12 O1 -179.98(10) . . . . ?
C1 C11 C12 O1 0.41(16) . . . . ?
C16 C11 C12 C13 -0.16(16) . . . . ?
C1 C11 C12 C13 -179.77(10) . . . . ?
O1 C12 C13 C14 179.49(10) . . . . ?
C11 C12 C13 C14 -0.32(18) . . . . ?
C12 C13 C14 C15 0.50(17) . . . . ?
C13 C14 C15 C16 -0.20(17) . . . . ?
C13 C14 C15 N1 179.10(10) . . . . ?
C14 C15 C16 C11 -0.29(18) . . . . ?
N1 C15 C16 C11 -179.59(10) . . . . ?
C12 C11 C16 C15 0.45(16) . . . . ?
C1 C11 C16 C15 -179.93(10) . . . . ?
C8 C3 C17 C22 -3.55(14) . . . . ?
C4 C3 C17 C22 115.59(11) . . . . ?
C2 C3 C17 C22 -123.41(11) . . . . ?
C8 C3 C17 C18 177.27(10) . . . . ?
C4 C3 C17 C18 -63.60(13) . . . . ?
C2 C3 C17 C18 57.41(13) . . . . ?
C22 C17 C18 O4 -177.48(10) . . . . ?
C3 C17 C18 O4 1.74(16) . . . . ?
C22 C17 C18 C19 2.31(16) . . . . ?
C3 C17 C18 C19 -178.47(10) . . . . ?
O4 C18 C19 C20 177.48(10) . . . . ?
C17 C18 C19 C20 -2.31(18) . . . . ?
C18 C19 C20 C21 0.55(17) . . . . ?
C19 C20 C21 C22 1.12(17) . . . . ?
C19 C20 C21 N2 -179.74(10) . . . . ?
C18 C17 C22 C21 -0.66(16) . . . . ?
C3 C17 C22 C21 -179.89(10) . . . . ?
C20 C21 C22 C17 -1.05(17) . . . . ?
N2 C21 C22 C17 179.80(10) . . . . ?
C14 C15 N1 O2 7.68(16) . . . . ?
C16 C15 N1 O2 -173.00(10) . . . . ?
C14 C15 N1 O3 -172.07(11) . . . . ?
C16 C15 N1 O3 7.25(16) . . . . ?
C20 C21 N2 O5 1.93(16) . . . . ?
C22 C21 N2 O5 -178.90(11) . . . . ?
C20 C21 N2 O6 -177.79(10) . . . . ?
C22 C21 N2 O6 1.38(16) . . . . ?
O7 C23 C25 C26 -0.4(3) . . . . ?
C24 C23 C25 C26 178.8(3) . . . . ?
O7B C23B C25B C26B -5.5(16) . . . . ?
C24B C23B C25B C26B 171.5(12) . . . . ?
